data_1571071
loop_
_publ_author_name
'Chen, Wei-Xing'
'Li, Zi-Sheng'
'Morgan, Harry W. T.'
'Shu, Cong-Cong'
'Sun, Zhong-Ming'
'McGrady, John E.'

_publ_section_title
;
 Fe-Fe bonding in the rhombic Fe<sub>4</sub> cores of the Zintl clusters
 [Fe<sub>4</sub>E<sub>18</sub>]<sup>4-</sup> (E = Sn and Pb).
;
_journal_issue 13
_journal_name_full 'Chemical science'
_journal_page_first 4981
_journal_page_last 4988
_journal_paper_doi 10.1039/d4sc00165f
_journal_volume 15
_journal_year 2024
_chemical_formula_moiety 'Fe2 Sn9, 2(C18 H36 K N2 O6), 2(C3 H7 N O)'
_chemical_formula_sum 'C42 H86 Fe2 K2 N6 O14 Sn9'
_chemical_formula_weight 2157.27
_space_group_crystal_system triclinic
_space_group_IT_number 2
_space_group_name_Hall '-P 1'
_space_group_name_H-M_alt 'P -1'
_atom_sites_solution_hydrogens geom
_atom_sites_solution_primary dual
_audit_creation_date 2021-12-22
_audit_creation_method
;
Olex2 1.2
(compiled 2018.05.29 svn.r3508 for OlexSys, GUI svn.r5506)
;
_audit_update_record
;
2022-05-03 deposited with the CCDC.	2024-02-26 downloaded from the CCDC.
;
_cell_angle_alpha 107.7610(14)
_cell_angle_beta 97.0389(12)
_cell_angle_gamma 112.8799(15)
_cell_formula_units_Z 2
_cell_length_a 15.7369(2)
_cell_length_b 15.9735(3)
_cell_length_c 16.6129(2)
_cell_measurement_reflns_used 18896
_cell_measurement_temperature 129.99(10)
_cell_measurement_theta_max 75.7730
_cell_measurement_theta_min 4.1590
_cell_volume 3522.99(11)
_computing_cell_refinement 'CrysAlisPro 1.171.40.84a (Rigaku OD, 2020)'
_computing_data_collection 'CrysAlisPro 1.171.40.84a (Rigaku OD, 2020)'
_computing_data_reduction 'CrysAlisPro 1.171.40.84a (Rigaku OD, 2020)'
_computing_molecular_graphics 'Olex2 (Dolomanov et al., 2009)'
_computing_publication_material 'Olex2 (Dolomanov et al., 2009)'
_computing_structure_refinement 'XL (Sheldrick, 2008)'
_computing_structure_solution 'ShelXT (Sheldrick, 2015)'
_diffrn_ambient_environment N~2~
_diffrn_ambient_temperature 129.99(10)
_diffrn_detector 'Hybrid Pixel Array Detector'
_diffrn_detector_area_resol_mean 10.0000
_diffrn_measured_fraction_theta_full 0.997
_diffrn_measured_fraction_theta_max 0.997
_diffrn_measurement_details
;
List of Runs (angles in degrees, time in seconds):

  # Type    Start    End  Width  t~exp~   \w     \q     \k     \f   Frames
#--------------------------------------------------------------------------
  1  \w    -19.00  30.00   0.50    0.50    --    0.00  82.00  90.00   98
  2  \w    -21.00  31.00   0.50    0.50    --    0.00  77.00 -60.00  104
  3  \w    -38.00  -8.00   0.50    0.50    --    0.00 -82.00   0.00   60
  4  \w    -32.00  40.00   0.50    0.50    --    0.00  77.00 150.00  144
  5  \w    -28.00  44.00   0.50    0.50    --    0.00  77.00   0.00  144
  6  \w    -24.00  32.00   0.50    0.50    --    0.00  82.00-150.00  112
  7  \w     65.00 185.00   0.50    0.88    --  101.30  19.00 -90.00  240
  8  \w     13.00 129.00   0.50    0.88    --  101.30 -57.00 -90.00  232
  9  \w     40.00 138.00   0.50    0.88    --  101.30 -82.00 -90.00  196
 10  \w     13.00 138.00   0.50    0.88    --  101.30 -82.00 120.00  250
 11  \w    109.00 188.00   0.50    0.88    --  101.30  19.00 150.00  158
 12  \w     75.00 133.00   0.50    0.88    --  101.30 -82.00-150.00  116
 13  \w     99.00 138.00   0.50    0.88    --  101.30 -82.00 -60.00   78
 14  \w     48.00  74.00   0.50    0.88    --  101.30 -77.00  90.00   52
 15  \w     83.00 109.00   0.50    0.88    --  101.30 -82.00  60.00   52
 16  \w     37.00 103.00   0.50    0.88    --  101.30 -82.00  30.00  132
 17  \w     50.00  75.00   0.50    0.88    --  101.30 -82.00  60.00   50
 18  \w     13.00 121.00   0.50    0.88    --  101.30 -57.00 120.00  216
 19  \w     66.00 191.00   0.50    0.88    --  101.30  19.00-150.00  250
 20  \w     15.00  66.00   0.50    0.88    --  101.30 -38.00  60.00  102
;
_diffrn_measurement_device 'four-circle diffractometer'
_diffrn_measurement_device_type 'XtaLAB AFC12 (RINC): Kappa single'
_diffrn_measurement_method '\w scans'
_diffrn_orient_matrix_type 'CrysAlisPro convention (1999,Acta A55,543-557)'
_diffrn_orient_matrix_UB_11 0.0681708000
_diffrn_orient_matrix_UB_12 0.0563974000
_diffrn_orient_matrix_UB_13 0.0938076000
_diffrn_orient_matrix_UB_21 0.0324657000
_diffrn_orient_matrix_UB_22 0.0970384000
_diffrn_orient_matrix_UB_23 -0.0148666000
_diffrn_orient_matrix_UB_31 -0.0806927000
_diffrn_orient_matrix_UB_32 0.0166221000
_diffrn_orient_matrix_UB_33 0.0351500000
_diffrn_radiation_monochromator mirror
_diffrn_radiation_probe x-ray
_diffrn_radiation_type CuK\a
_diffrn_radiation_wavelength 1.54184
_diffrn_reflns_av_R_equivalents 0.0546
_diffrn_reflns_av_unetI/netI 0.0563
_diffrn_reflns_Laue_measured_fraction_full 0.997
_diffrn_reflns_Laue_measured_fraction_max 0.997
_diffrn_reflns_limit_h_max 15
_diffrn_reflns_limit_h_min -18
_diffrn_reflns_limit_k_max 19
_diffrn_reflns_limit_k_min -18
_diffrn_reflns_limit_l_max 19
_diffrn_reflns_limit_l_min -17
_diffrn_reflns_number 34014
_diffrn_reflns_point_group_measured_fraction_full 0.997
_diffrn_reflns_point_group_measured_fraction_max 0.997
_diffrn_reflns_theta_full 66.999
_diffrn_reflns_theta_max 66.999
_diffrn_reflns_theta_min 4.190
_diffrn_source 'Rotating-anode X-ray tube (dual wavelength)'
_diffrn_source_type 'Rigaku (Cu) X-ray DW Source'
_exptl_absorpt_coefficient_mu 29.596
_exptl_absorpt_correction_T_max 1.00000
_exptl_absorpt_correction_T_min 0.08031
_exptl_absorpt_correction_type multi-scan
_exptl_absorpt_process_details
;
CrysAlisPro 1.171.40.84a (Rigaku Oxford Diffraction, 2020)
Empirical absorption correction using spherical harmonics,
implemented in SCALE3 ABSPACK scaling algorithm.
;
_exptl_crystal_colour 'metallic dark brown'
_exptl_crystal_colour_lustre metallic
_exptl_crystal_colour_modifier dark
_exptl_crystal_colour_primary brown
_exptl_crystal_density_diffrn 2.034
_exptl_crystal_description needle
_exptl_crystal_F_000 2064
_exptl_crystal_size_max 0.15
_exptl_crystal_size_mid 0.09
_exptl_crystal_size_min 0.07
_refine_diff_density_max 3.488
_refine_diff_density_min -1.568
_refine_diff_density_rms 0.234
_refine_ls_extinction_method none
_refine_ls_goodness_of_fit_ref 1.034
_refine_ls_hydrogen_treatment constr
_refine_ls_matrix_type full
_refine_ls_number_parameters 680
_refine_ls_number_reflns 12507
_refine_ls_number_restraints 25
_refine_ls_restrained_S_all 1.036
_refine_ls_R_factor_all 0.0568
_refine_ls_R_factor_gt 0.0518
_refine_ls_shift/su_max 0.002
_refine_ls_shift/su_mean 0.000
_refine_ls_structure_factor_coef Fsqd
_refine_ls_weighting_details 'w=1/[\s^2^(Fo^2^)+(0.0816P)^2^+22.6837P] where P=(Fo^2^+2Fc^2^)/3'
_refine_ls_weighting_scheme calc
_refine_ls_wR_factor_gt 0.1385
_refine_ls_wR_factor_ref 0.1423
_reflns_Friedel_coverage 0.000
_reflns_number_gt 11070
_reflns_number_total 12507
_reflns_threshold_expression 'I > 2\s(I)'
_cod_data_source_file d4sc00165f2.cif
_cod_data_source_block exp_1690
_cod_depositor_comments 'Adding full bibliography for 1571069--1571071.cif.'
_cod_original_cell_volume 3522.99(10)
_cod_database_code 1571071
_shelx_shelxl_version_number 2014/7
_shelx_space_group_comment
;
The symmetry employed for this shelxl refinement is uniquely defined
by the following loop, which should always be used as a source of
symmetry information in preference to the above space-group names.
They are only intended as comments.
;
_shelx_estimated_absorpt_t_max 0.231
_shelx_estimated_absorpt_t_min 0.095
_reflns_odcompleteness_completeness 99.72
_reflns_odcompleteness_iscentric 1
_reflns_odcompleteness_theta 66.97
_olex2_refinement_description
;
1. Fixed Uiso
 At 1.2 times of:
  All C(H) groups, All C(H,H) groups
 At 1.5 times of:
  All C(H,H,H) groups
2. Restrained distances
 C27-C28
 1.53 with sigma of 0.01
3. Uiso/Uaniso restraints and constraints
O13 \\sim C40 \\sim C41: within 3.8A with sigma of 0.01 and sigma for terminal
atoms of 0.02
Uanis(C28) \\sim Ueq, Uanis(C29) \\sim Ueq, Uanis(O10) \\sim Ueq: with sigma of
0.005 and sigma for terminal atoms of 0.01
4.a Secondary CH2 refined with riding coordinates:
 C1(H1A,H1B), C2(H2A,H2B), C3(H3A,H3B), C4(H4A,H4B), C5(H5A,H5B), C6(H6A,H6B),
 C7(H7A,H7B), C8(H8A,H8B), C9(H9A,H9B), C10(H10A,H10B), C11(H11A,H11B),
 C12(H12A,H12B), C13(H13A,H13B), C14(H14A,H14B), C15(H15A,H15B), C16(H16A,H16B),
  C17(H17A,H17B), C18(H18A,H18B), C19(H19A,H19B), C20(H20A,H20B), C21(H21A,
 H21B), C22(H22A,H22B), C23(H23A,H23B), C24(H24A,H24B), C25(H25A,H25B),
 C26(H26A,H26B), C27(H27A,H27B), C28(H28A,H28B), C29(H29A,H29B), C30(H30A,H30B),
  C31(H31A,H31B), C32(H32A,H32B), C33(H33A,H33B), C34(H34A,H34B), C35(H35A,
 H35B), C36(H36A,H36B)
4.b Aromatic/amide H refined with riding coordinates:
 C39(H39), C42(H42)
4.c Idealised Me refined as rotating group:
 C37(H37A,H37B,H37C), C38(H38A,H38B,H38C), C40(H40A,H40B,H40C), C41(H41A,H41B,
 H41C)
;
_olex2_submission_special_instructions 'No special instructions were received'
_oxdiff_exptl_absorpt_empirical_details
;
Empirical correction (ABSPACK) includes:
- Absorption correction using spherical harmonics
- Frame scaling
;
_oxdiff_exptl_absorpt_empirical_full_max 6.122
_oxdiff_exptl_absorpt_empirical_full_min 0.627

loop_
_space_group_symop_operation_xyz
'x, y, z'
'-x, -y, -z'

loop_
_atom_site_label
_atom_site_type_symbol
_atom_site_fract_x
_atom_site_fract_y
_atom_site_fract_z
_atom_site_U_iso_or_equiv
_atom_site_adp_type
_atom_site_occupancy
_atom_site_site_symmetry_order
_atom_site_calc_flag
_atom_site_refinement_flags_posn
_atom_site_refinement_flags_adp
_atom_site_refinement_flags_occupancy
_atom_site_disorder_assembly
_atom_site_disorder_group
Sn1 Sn 1.07936(4) 0.03480(4) -1.22968(3) 0.02663(13) Uani 1 1 d . . . . .
Sn2 Sn 0.86218(4) -0.06459(4) -1.29723(3) 0.02550(13) Uani 1 1 d . . . . .
Sn3 Sn 0.96705(4) -0.18912(4) -1.29506(3) 0.02625(13) Uani 1 1 d . . . . .
Sn4 Sn 1.13776(3) -0.07183(4) -1.12449(3) 0.02429(13) Uani 1 1 d . . . . .
Sn5 Sn 1.14564(3) 0.13194(3) -0.99932(3) 0.02518(13) Uani 1 1 d . . . . .
Sn6 Sn 0.97042(4) 0.12773(3) -1.12548(3) 0.02437(13) Uani 1 1 d . . . . .
Sn7 Sn 0.78883(3) -0.03742(4) -1.12957(3) 0.02316(13) Uani 1 1 d . . . . .
Sn8 Sn 0.78665(4) -0.23223(3) -1.23258(3) 0.02650(13) Uani 1 1 d . . . . .
Sn9 Sn 0.95625(4) -0.23508(3) -1.12500(3) 0.02433(13) Uani 1 1 d . . . . .
Fe1 Fe 0.96035(7) -0.05869(7) -1.13708(6) 0.0144(2) Uani 1 1 d . . . . .
Fe2 Fe 1.04427(8) -0.05011(7) -0.99954(7) 0.0168(2) Uani 1 1 d . . . . .
K1 K 0.67759(11) 0.23269(11) -0.47757(10) 0.0236(3) Uani 1 1 d . . . . .
K2 K 0.63735(11) 0.36030(11) -0.99365(10) 0.0222(3) Uani 1 1 d . . . . .
O1 O 0.5599(5) 0.1603(5) -0.3752(4) 0.0440(16) Uani 1 1 d . . . . .
O2 O 0.4731(4) 0.1288(5) -0.5484(4) 0.0414(15) Uani 1 1 d . . . . .
O3 O 0.7297(4) 0.1593(4) -0.6301(4) 0.0381(14) Uani 1 1 d . . . . .
O4 O 0.7890(5) 0.1292(5) -0.4791(4) 0.0414(15) Uani 1 1 d . . . . .
O5 O 0.8097(5) 0.4119(4) -0.3422(4) 0.0416(15) Uani 1 1 d . . . . .
O6 O 0.7000(5) 0.4105(4) -0.4913(5) 0.0465(16) Uani 1 1 d . . . . .
O7 O 0.6736(6) 0.1964(5) -1.0375(4) 0.0489(18) Uani 1 1 d . . . . .
O8 O 0.8259(5) 0.3873(6) -0.9531(5) 0.0467(17) Uani 1 1 d . . . . .
O9 O 0.6591(5) 0.4442(4) -1.1243(4) 0.0416(15) Uani 1 1 d . . . . .
O10 O 0.4829(5) 0.2857(5) -1.1429(5) 0.0499(17) Uani 1 1 d . U . . .
O11 O 0.5298(4) 0.3188(5) -0.8719(4) 0.0368(14) Uani 1 1 d . . . . .
O12 O 0.6526(6) 0.5148(5) -0.8465(4) 0.0519(19) Uani 1 1 d . . . . .
O13 O 0.9248(16) 0.5816(13) -0.6779(11) 0.173(8) Uani 1 1 d . U . . .
N1 N 0.7675(6) 0.2321(6) -0.3079(5) 0.0411(18) Uani 1 1 d . . . . .
N2 N 0.5856(6) 0.2290(6) -0.6498(5) 0.0443(19) Uani 1 1 d . . . . .
N3 N 0.4743(6) 0.1602(6) -1.0465(5) 0.046(2) Uani 1 1 d . . . . .
N4 N 0.7926(7) 0.5577(6) -0.9451(5) 0.053(2) Uani 1 1 d . . . . .
N5 N 0.9106(9) 0.4335(9) -0.6684(8) 0.079(3) Uani 1 1 d . . . . .
C1 C 0.6947(9) 0.2101(9) -0.2583(7) 0.059(3) Uani 1 1 d . . . . .
H1A H 0.6890 0.2697 -0.2293 0.070 Uiso 1 1 calc R . . . .
H1B H 0.7169 0.1909 -0.2130 0.070 Uiso 1 1 calc R . . . .
C2 C 0.5981(9) 0.1306(9) -0.3144(7) 0.061(3) Uani 1 1 d . . . . .
H2A H 0.6033 0.0714 -0.3455 0.073 Uiso 1 1 calc R . . . .
H2B H 0.5556 0.1157 -0.2778 0.073 Uiso 1 1 calc R . . . .
C3 C 0.4602(8) 0.0925(9) -0.4200(7) 0.063(4) Uani 1 1 d . . . . .
H3A H 0.4230 0.0877 -0.3777 0.076 Uiso 1 1 calc R . . . .
H3B H 0.4538 0.0275 -0.4523 0.076 Uiso 1 1 calc R . . . .
C4 C 0.4244(7) 0.1309(9) -0.4823(8) 0.061(3) Uani 1 1 d . . . . .
H4A H 0.3559 0.0904 -0.5090 0.073 Uiso 1 1 calc R . . . .
H4B H 0.4355 0.1978 -0.4503 0.073 Uiso 1 1 calc R . . . .
C5 C 0.4323(7) 0.1508(9) -0.6160(8) 0.057(3) Uani 1 1 d . . . . .
H5A H 0.4341 0.2150 -0.5905 0.068 Uiso 1 1 calc R . . . .
H5B H 0.3657 0.1023 -0.6433 0.068 Uiso 1 1 calc R . . . .
C6 C 0.4852(7) 0.1503(9) -0.6822(7) 0.056(3) Uani 1 1 d . . . . .
H6A H 0.4514 0.1573 -0.7308 0.068 Uiso 1 1 calc R . . . .
H6B H 0.4857 0.0870 -0.7048 0.068 Uiso 1 1 calc R . . . .
C7 C 0.6398(8) 0.2071(10) -0.7145(7) 0.060(3) Uani 1 1 d . . . . .
H7A H 0.6011 0.1885 -0.7730 0.073 Uiso 1 1 calc R . . . .
H7B H 0.6979 0.2667 -0.7020 0.073 Uiso 1 1 calc R . . . .
C8 C 0.6662(8) 0.1284(8) -0.7142(6) 0.050(3) Uani 1 1 d . . . . .
H8A H 0.6092 0.0683 -0.7254 0.060 Uiso 1 1 calc R . . . .
H8B H 0.6976 0.1153 -0.7599 0.060 Uiso 1 1 calc R . . . .
C9 C 0.7681(8) 0.0931(7) -0.6323(7) 0.051(3) Uani 1 1 d . . . . .
H9A H 0.7993 0.0870 -0.6791 0.061 Uiso 1 1 calc R . . . .
H9B H 0.7171 0.0286 -0.6438 0.061 Uiso 1 1 calc R . . . .
C10 C 0.8399(7) 0.1300(8) -0.5451(7) 0.047(2) Uani 1 1 d . . . . .
H10A H 0.8709 0.0877 -0.5476 0.057 Uiso 1 1 calc R . . . .
H10B H 0.8887 0.1962 -0.5314 0.057 Uiso 1 1 calc R . . . .
C11 C 0.8534(9) 0.1546(10) -0.3959(8) 0.062(3) Uani 1 1 d . . . . .
H11A H 0.9069 0.2193 -0.3784 0.074 Uiso 1 1 calc R . . . .
H11B H 0.8785 0.1071 -0.4012 0.074 Uiso 1 1 calc R . . . .
C12 C 0.7980(10) 0.1543(10) -0.3285(8) 0.061(3) Uani 1 1 d . . . . .
H12A H 0.7417 0.0910 -0.3497 0.073 Uiso 1 1 calc R . . . .
H12B H 0.8375 0.1613 -0.2749 0.073 Uiso 1 1 calc R . . . .
C13 C 0.8493(8) 0.3309(9) -0.2565(7) 0.059(3) Uani 1 1 d . . . . .
H13A H 0.8686 0.3367 -0.1965 0.070 Uiso 1 1 calc R . . . .
H13B H 0.9031 0.3362 -0.2810 0.070 Uiso 1 1 calc R . . . .
C14 C 0.8280(9) 0.4122(8) -0.2552(7) 0.058(3) Uani 1 1 d . . . . .
H14A H 0.7723 0.4059 -0.2334 0.069 Uiso 1 1 calc R . . . .
H14B H 0.8819 0.4741 -0.2159 0.069 Uiso 1 1 calc R . . . .
C15 C 0.7925(10) 0.4946(7) -0.3447(8) 0.063(3) Uani 1 1 d . . . . .
H15A H 0.8453 0.5560 -0.3032 0.076 Uiso 1 1 calc R . . . .
H15B H 0.7341 0.4892 -0.3284 0.076 Uiso 1 1 calc R . . . .
C16 C 0.7838(10) 0.4940(8) -0.4340(9) 0.066(3) Uani 1 1 d . . . . .
H16A H 0.7806 0.5532 -0.4348 0.080 Uiso 1 1 calc R . . . .
H16B H 0.8393 0.4924 -0.4528 0.080 Uiso 1 1 calc R . . . .
C17 C 0.6806(9) 0.4101(8) -0.5780(8) 0.060(3) Uani 1 1 d . . . . .
H17A H 0.7315 0.4061 -0.6040 0.071 Uiso 1 1 calc R . . . .
H17B H 0.6786 0.4710 -0.5749 0.071 Uiso 1 1 calc R . . . .
C18 C 0.5867(8) 0.3244(9) -0.6343(8) 0.060(3) Uani 1 1 d . . . . .
H18A H 0.5368 0.3277 -0.6064 0.072 Uiso 1 1 calc R . . . .
H18B H 0.5717 0.3295 -0.6905 0.072 Uiso 1 1 calc R . . . .
C19 C 0.5064(10) 0.0874(7) -1.0879(7) 0.068(4) Uani 1 1 d . . . . .
H19A H 0.5073 0.0849 -1.1469 0.082 Uiso 1 1 calc R . . . .
H19B H 0.4598 0.0232 -1.0933 0.082 Uiso 1 1 calc R . . . .
C20 C 0.6047(11) 0.1064(8) -1.0396(8) 0.071(4) Uani 1 1 d . . . . .
H20A H 0.6056 0.1097 -0.9802 0.086 Uiso 1 1 calc R . . . .
H20B H 0.6191 0.0533 -1.0697 0.086 Uiso 1 1 calc R . . . .
C21 C 0.7680(11) 0.2169(10) -0.9917(8) 0.077(5) Uani 1 1 d . . . . .
H21A H 0.7808 0.1616 -1.0184 0.093 Uiso 1 1 calc R . . . .
H21B H 0.7707 0.2258 -0.9309 0.093 Uiso 1 1 calc R . . . .
C22 C 0.8421(10) 0.3075(13) -0.9956(8) 0.074(4) Uani 1 1 d . . . . .
H22A H 0.9055 0.3190 -0.9673 0.088 Uiso 1 1 calc R . . . .
H22B H 0.8387 0.2994 -1.0564 0.088 Uiso 1 1 calc R . . . .
C23 C 0.9004(8) 0.4793(12) -0.9479(9) 0.071(4) Uani 1 1 d . . . . .
H23A H 0.9019 0.4768 -1.0068 0.086 Uiso 1 1 calc R . . . .
H23B H 0.9622 0.4886 -0.9178 0.086 Uiso 1 1 calc R . . . .
C24 C 0.8832(8) 0.5613(10) -0.9010(8) 0.072(4) Uani 1 1 d . . . . .
H24A H 0.9367 0.6221 -0.8945 0.086 Uiso 1 1 calc R . . . .
H24B H 0.8810 0.5625 -0.8426 0.086 Uiso 1 1 calc R . . . .
C25 C 0.8019(9) 0.5789(8) -1.0249(7) 0.063(3) Uani 1 1 d . . . . .
H25A H 0.8403 0.6492 -1.0073 0.075 Uiso 1 1 calc R . . . .
H25B H 0.8364 0.5462 -1.0547 0.075 Uiso 1 1 calc R . . . .
C26 C 0.7115(9) 0.5485(7) -1.0873(7) 0.053(3) Uani 1 1 d . . . . .
H26A H 0.6738 0.5766 -1.0576 0.063 Uiso 1 1 calc R . . . .
H26B H 0.7243 0.5726 -1.1337 0.063 Uiso 1 1 calc R . . . .
C27 C 0.5718(9) 0.4208(10) -1.1794(10) 0.084(5) Uani 1 1 d D . . . .
H27A H 0.5839 0.4352 -1.2307 0.101 Uiso 1 1 calc R . . . .
H27B H 0.5460 0.4634 -1.1487 0.101 Uiso 1 1 calc R . . . .
C28 C 0.4980(12) 0.3170(11) -1.2094(12) 0.106(5) Uani 1 1 d D U . . .
H28A H 0.4381 0.3103 -1.2410 0.127 Uiso 1 1 calc R . . . .
H28B H 0.5177 0.2750 -1.2501 0.127 Uiso 1 1 calc R . . . .
C29 C 0.4124(12) 0.1958(13) -1.1708(11) 0.089(4) Uani 1 1 d . U . . .
H29A H 0.4264 0.1532 -1.2170 0.107 Uiso 1 1 calc R . . . .
H29B H 0.3543 0.1965 -1.1972 0.107 Uiso 1 1 calc R . . . .
C30 C 0.3922(7) 0.1510(8) -1.1057(7) 0.057(3) Uani 1 1 d . . . . .
H30A H 0.3586 0.1803 -1.0705 0.069 Uiso 1 1 calc R . . . .
H30B H 0.3489 0.0815 -1.1371 0.069 Uiso 1 1 calc R . . . .
C31 C 0.4492(9) 0.1482(8) -0.9657(7) 0.062(4) Uani 1 1 d . . . . .
H31A H 0.3893 0.0889 -0.9829 0.074 Uiso 1 1 calc R . . . .
H31B H 0.4985 0.1393 -0.9333 0.074 Uiso 1 1 calc R . . . .
C32 C 0.4393(8) 0.2319(10) -0.9072(7) 0.062(3) Uani 1 1 d . . . . .
H32A H 0.3926 0.2438 -0.9397 0.074 Uiso 1 1 calc R . . . .
H32B H 0.4163 0.2165 -0.8594 0.074 Uiso 1 1 calc R . . . .
C33 C 0.5217(9) 0.4022(9) -0.8174(7) 0.053(3) Uani 1 1 d . . . . .
H33A H 0.4952 0.3880 -0.7707 0.063 Uiso 1 1 calc R . . . .
H33B H 0.4788 0.4164 -0.8519 0.063 Uiso 1 1 calc R . . . .
C34 C 0.6156(10) 0.4869(8) -0.7798(6) 0.054(3) Uani 1 1 d . . . . .
H34A H 0.6107 0.5416 -0.7384 0.064 Uiso 1 1 calc R . . . .
H34B H 0.6592 0.4711 -0.7481 0.064 Uiso 1 1 calc R . . . .
C35 C 0.7380(13) 0.6033(8) -0.8124(7) 0.085(5) Uani 1 1 d . . . . .
H35A H 0.7875 0.5957 -0.7790 0.102 Uiso 1 1 calc R . . . .
H35B H 0.7276 0.6553 -0.7732 0.102 Uiso 1 1 calc R . . . .
C36 C 0.7690(12) 0.6300(7) -0.8853(7) 0.074(4) Uani 1 1 d . . . . .
H36A H 0.8249 0.6938 -0.8609 0.089 Uiso 1 1 calc R . . . .
H36B H 0.7182 0.6359 -0.9189 0.089 Uiso 1 1 calc R . . . .
C37 C 0.8835(18) 0.3818(16) -0.7603(12) 0.124(8) Uani 1 1 d . . . . .
H37A H 0.9399 0.3950 -0.7809 0.186 Uiso 1 1 calc GR . . . .
H37B H 0.8432 0.4028 -0.7883 0.186 Uiso 1 1 calc GR . . . .
H37C H 0.8492 0.3124 -0.7741 0.186 Uiso 1 1 calc GR . . . .
C38 C 0.9223(14) 0.3860(13) -0.5981(19) 0.147(11) Uani 1 1 d . . . . .
H38A H 0.9135 0.3202 -0.6281 0.221 Uiso 1 1 calc GR . . . .
H38B H 0.8751 0.3842 -0.5663 0.221 Uiso 1 1 calc GR . . . .
H38C H 0.9853 0.4251 -0.5578 0.221 Uiso 1 1 calc GR . . . .
C39 C 0.9348(13) 0.5311(12) -0.6343(11) 0.090(5) Uani 1 1 d . . . . .
H39 H 0.9612 0.5641 -0.5738 0.108 Uiso 1 1 calc R . . . .
N6 N 0.1725(9) 0.1997(11) -1.4208(7) 0.077(4) Uani 1 1 d . . . . .
O14 O 0.3172(11) 0.2354(16) -1.3642(9) 0.172(8) Uani 1 1 d . . . . .
C42 C 0.2314(13) 0.1735(17) -1.3918(11) 0.096(5) Uani 1 1 d . . . . .
H42 H 0.2117 0.1108 -1.3910 0.115 Uiso 1 1 calc R . . . .
C40 C 0.204(3) 0.287(3) -1.4389(14) 0.222(15) Uani 1 1 d . U . . .
H40A H 0.2162 0.2736 -1.4956 0.333 Uiso 1 1 calc GR . . . .
H40B H 0.2620 0.3377 -1.3948 0.333 Uiso 1 1 calc GR . . . .
H40C H 0.1554 0.3093 -1.4385 0.333 Uiso 1 1 calc GR . . . .
C41 C 0.086(2) 0.165(3) -1.4364(15) 0.225(15) Uani 1 1 d . U . . .
H41A H 0.0608 0.1786 -1.4840 0.337 Uiso 1 1 calc GR . . . .
H41B H 0.0687 0.1937 -1.3851 0.337 Uiso 1 1 calc GR . . . .
H41C H 0.0588 0.0950 -1.4526 0.337 Uiso 1 1 calc GR . . . .

loop_
_atom_site_aniso_label
_atom_site_aniso_U_11
_atom_site_aniso_U_22
_atom_site_aniso_U_33
_atom_site_aniso_U_23
_atom_site_aniso_U_13
_atom_site_aniso_U_12
Sn1 0.0280(3) 0.0231(3) 0.0254(3) 0.0132(2) 0.0103(2) 0.0044(2)
Sn2 0.0279(3) 0.0225(3) 0.0201(2) 0.0076(2) -0.00007(19) 0.0080(2)
Sn3 0.0338(3) 0.0190(3) 0.0192(2) 0.00082(19) 0.0072(2) 0.0103(2)
Sn4 0.0229(3) 0.0228(3) 0.0249(3) 0.0079(2) 0.0081(2) 0.0087(2)
Sn5 0.0193(3) 0.0140(2) 0.0350(3) 0.0105(2) 0.0065(2) 0.0000(2)
Sn6 0.0298(3) 0.0113(2) 0.0275(3) 0.00914(19) 0.0027(2) 0.0051(2)
Sn7 0.0183(2) 0.0192(2) 0.0266(3) 0.0064(2) 0.00326(19) 0.00594(19)
Sn8 0.0242(3) 0.0110(2) 0.0273(3) 0.00103(19) 0.0002(2) -0.00173(19)
Sn9 0.0345(3) 0.0090(2) 0.0245(3) 0.00440(19) 0.0068(2) 0.0069(2)
Fe1 0.0169(5) 0.0064(5) 0.0154(5) 0.0034(4) 0.0029(4) 0.0021(4)
Fe2 0.0203(5) 0.0109(5) 0.0161(5) 0.0035(4) 0.0029(4) 0.0061(4)
K1 0.0281(8) 0.0157(7) 0.0211(7) 0.0040(6) 0.0034(6) 0.0074(6)
K2 0.0221(8) 0.0138(7) 0.0247(7) 0.0072(6) 0.0038(6) 0.0031(6)
O1 0.040(4) 0.044(4) 0.034(3) 0.013(3) 0.018(3) 0.005(3)
O2 0.024(3) 0.041(4) 0.045(4) 0.012(3) 0.006(3) 0.007(3)
O3 0.045(4) 0.026(3) 0.028(3) 0.000(2) 0.011(3) 0.009(3)
O4 0.049(4) 0.043(4) 0.053(4) 0.027(3) 0.026(3) 0.031(3)
O5 0.050(4) 0.021(3) 0.031(3) -0.004(2) 0.001(3) 0.007(3)
O6 0.048(4) 0.019(3) 0.062(4) 0.013(3) 0.006(3) 0.009(3)
O7 0.085(5) 0.036(4) 0.040(4) 0.014(3) 0.011(3) 0.043(4)
O8 0.033(3) 0.070(5) 0.052(4) 0.032(4) 0.017(3) 0.029(3)
O9 0.054(4) 0.026(3) 0.037(3) 0.018(3) 0.002(3) 0.010(3)
O10 0.048(3) 0.047(3) 0.047(3) 0.023(3) 0.003(3) 0.013(3)
O11 0.029(3) 0.043(4) 0.039(3) 0.020(3) 0.012(3) 0.013(3)
O12 0.104(6) 0.030(3) 0.029(3) 0.014(3) 0.026(4) 0.032(4)
O13 0.29(2) 0.123(13) 0.137(13) 0.080(11) 0.053(14) 0.100(15)
N1 0.050(5) 0.047(5) 0.027(4) 0.018(3) 0.010(3) 0.020(4)
N2 0.038(4) 0.044(5) 0.038(4) 0.023(4) -0.001(3) 0.004(4)
N3 0.039(4) 0.035(4) 0.032(4) 0.016(3) 0.000(3) -0.013(3)
N4 0.070(6) 0.028(4) 0.030(4) 0.016(3) 0.009(4) -0.010(4)
N5 0.088(8) 0.077(8) 0.070(7) 0.030(6) 0.027(6) 0.033(7)
C1 0.077(8) 0.067(7) 0.031(5) 0.028(5) 0.022(5) 0.022(6)
C2 0.066(7) 0.061(7) 0.045(6) 0.032(5) 0.025(5) 0.006(6)
C3 0.051(7) 0.053(7) 0.047(6) 0.012(5) 0.026(5) -0.013(5)
C4 0.026(5) 0.066(8) 0.055(7) 0.005(6) 0.015(5) 0.000(5)
C5 0.032(5) 0.061(7) 0.065(7) 0.028(6) -0.012(5) 0.013(5)
C6 0.031(5) 0.061(7) 0.048(6) 0.022(5) -0.014(4) 0.000(5)
C7 0.053(7) 0.079(9) 0.029(5) 0.027(5) 0.003(5) 0.009(6)
C8 0.058(6) 0.047(6) 0.021(4) 0.004(4) 0.009(4) 0.009(5)
C9 0.060(7) 0.032(5) 0.056(6) 0.010(5) 0.038(5) 0.017(5)
C10 0.043(6) 0.047(6) 0.067(7) 0.027(5) 0.029(5) 0.028(5)
C11 0.070(8) 0.077(8) 0.071(8) 0.040(7) 0.018(6) 0.057(7)
C12 0.081(8) 0.076(8) 0.051(6) 0.043(6) 0.016(6) 0.046(7)
C13 0.052(6) 0.073(8) 0.029(5) 0.019(5) -0.004(4) 0.012(6)
C14 0.065(7) 0.041(6) 0.032(5) -0.008(4) 0.004(5) 0.009(5)
C15 0.086(9) 0.014(4) 0.061(7) -0.006(4) -0.008(6) 0.018(5)
C16 0.074(8) 0.021(5) 0.088(9) 0.021(5) 0.007(7) 0.009(5)
C17 0.076(8) 0.044(6) 0.073(8) 0.045(6) 0.021(6) 0.023(6)
C18 0.054(7) 0.056(7) 0.073(8) 0.042(6) -0.006(6) 0.020(5)
C19 0.112(11) 0.014(5) 0.038(6) 0.005(4) 0.008(6) -0.002(5)
C20 0.141(13) 0.026(5) 0.049(6) 0.016(5) 0.019(7) 0.040(7)
C21 0.120(12) 0.076(9) 0.054(7) 0.002(6) -0.005(7) 0.088(10)
C22 0.078(9) 0.122(13) 0.057(7) 0.034(8) 0.023(6) 0.078(10)
C23 0.026(5) 0.118(12) 0.069(8) 0.063(9) 0.015(5) 0.010(6)
C24 0.049(7) 0.071(9) 0.044(6) 0.029(6) -0.007(5) -0.024(6)
C25 0.086(9) 0.032(5) 0.032(5) 0.016(4) 0.004(5) -0.009(5)
C26 0.089(8) 0.028(5) 0.044(5) 0.027(4) 0.019(5) 0.019(5)
C27 0.073(9) 0.102(11) 0.079(9) 0.068(9) -0.007(7) 0.025(8)
C28 0.109(7) 0.106(7) 0.105(7) 0.056(5) 0.015(4) 0.043(5)
C29 0.084(6) 0.090(6) 0.092(6) 0.043(5) 0.015(4) 0.035(4)
C30 0.040(6) 0.045(6) 0.044(6) 0.019(5) -0.008(4) -0.017(5)
C31 0.063(7) 0.038(6) 0.035(5) 0.017(5) 0.002(5) -0.024(5)
C32 0.038(6) 0.087(9) 0.048(6) 0.039(6) 0.017(5) 0.004(6)
C33 0.074(8) 0.078(8) 0.043(6) 0.033(6) 0.036(5) 0.057(7)
C34 0.112(10) 0.040(6) 0.031(5) 0.018(4) 0.035(6) 0.048(7)
C35 0.157(14) 0.018(5) 0.036(6) -0.002(4) 0.018(7) 0.009(7)
C36 0.130(12) 0.015(5) 0.045(6) 0.009(4) 0.016(7) 0.006(6)
C37 0.21(2) 0.125(16) 0.086(12) 0.060(12) 0.075(15) 0.096(17)
C38 0.098(13) 0.070(11) 0.33(3) 0.095(16) 0.085(17) 0.066(10)
C39 0.129(14) 0.066(9) 0.076(10) 0.031(8) 0.025(9) 0.042(10)
N6 0.068(7) 0.137(11) 0.042(6) 0.046(7) 0.012(5) 0.054(8)
O14 0.084(10) 0.27(2) 0.088(9) 0.010(11) 0.006(7) 0.064(12)
C42 0.086(12) 0.153(17) 0.089(11) 0.066(12) 0.043(10) 0.073(12)
C40 0.28(3) 0.38(5) 0.054(10) 0.083(18) 0.025(15) 0.21(3)
C41 0.24(3) 0.42(5) 0.073(11) 0.101(19) 0.020(16) 0.21(3)

loop_
_atom_type_symbol
_atom_type_description
_atom_type_scat_dispersion_real
_atom_type_scat_dispersion_imag
_atom_type_scat_source
C C 0.0181 0.0091 'International Tables Vol C Tables 4.2.6.8 and 6.1.1.4'
H H 0.0000 0.0000 'International Tables Vol C Tables 4.2.6.8 and 6.1.1.4'
Fe Fe -1.1336 3.1974 'International Tables Vol C Tables 4.2.6.8 and 6.1.1.4'
K K 0.3868 1.0657 'International Tables Vol C Tables 4.2.6.8 and 6.1.1.4'
N N 0.0311 0.0180 'International Tables Vol C Tables 4.2.6.8 and 6.1.1.4'
O O 0.0492 0.0322 'International Tables Vol C Tables 4.2.6.8 and 6.1.1.4'
Sn Sn 0.0259 5.4591 'International Tables Vol C Tables 4.2.6.8 and 6.1.1.4'

loop_
_geom_angle_atom_site_label_1
_geom_angle_atom_site_label_2
_geom_angle_atom_site_label_3
_geom_angle
_geom_angle_site_symmetry_1
_geom_angle_site_symmetry_3
_geom_angle_publ_flag
Sn2 Sn1 Sn3 59.950(17) . . ?
Sn2 Sn1 Sn4 108.59(2) . . ?
Sn2 Sn1 Sn6 62.216(17) . . ?
Sn3 Sn1 Sn4 61.222(16) . . ?
Sn6 Sn1 Sn3 108.78(2) . . ?
Sn6 Sn1 Sn4 105.270(19) . . ?
Fe1 Sn1 Sn2 58.28(2) . . ?
Fe1 Sn1 Sn3 57.80(2) . . ?
Fe1 Sn1 Sn4 57.91(2) . . ?
Fe1 Sn1 Sn6 58.17(2) . . ?
Sn1 Sn2 Sn3 60.363(17) . . ?
Sn1 Sn2 Sn6 59.055(16) . . ?
Sn1 Sn2 Sn7 105.316(19) . . ?
Sn1 Sn2 Sn8 106.97(2) . . ?
Sn3 Sn2 Sn6 106.636(19) . . ?
Sn3 Sn2 Sn7 106.606(19) . . ?
Sn3 Sn2 Sn8 59.830(17) . . ?
Sn7 Sn2 Sn6 57.658(16) . . ?
Sn8 Sn2 Sn6 104.959(19) . . ?
Sn8 Sn2 Sn7 59.093(16) . . ?
Fe1 Sn2 Sn1 57.35(2) . . ?
Fe1 Sn2 Sn3 57.67(2) . . ?
Fe1 Sn2 Sn6 56.75(2) . . ?
Fe1 Sn2 Sn7 56.97(2) . . ?
Fe1 Sn2 Sn8 57.13(2) . . ?
Sn1 Sn3 Sn4 59.641(16) . . ?
Sn1 Sn3 Sn9 105.397(18) . . ?
Sn2 Sn3 Sn1 59.687(17) . . ?
Sn2 Sn3 Sn4 107.133(19) . . ?
Sn2 Sn3 Sn9 106.892(19) . . ?
Sn4 Sn3 Sn9 57.813(16) . . ?
Sn8 Sn3 Sn1 106.778(19) . . ?
Sn8 Sn3 Sn2 60.262(17) . . ?
Sn8 Sn3 Sn4 105.536(19) . . ?
Sn8 Sn3 Sn9 59.124(17) . . ?
Fe1 Sn3 Sn1 57.21(2) . . ?
Fe1 Sn3 Sn2 58.00(2) . . ?
Fe1 Sn3 Sn4 57.15(2) . . ?
Fe1 Sn3 Sn8 57.38(2) . . ?
Fe1 Sn3 Sn9 56.85(2) . . ?
Sn1 Sn4 Sn3 59.137(16) . . ?
Sn1 Sn4 Sn5 67.528(17) . . ?
Sn3 Sn4 Sn5 114.04(2) . . ?
Sn9 Sn4 Sn1 107.80(2) . . ?
Sn9 Sn4 Sn3 61.351(16) . . ?
Sn9 Sn4 Sn5 106.226(18) . . ?
Fe1 Sn4 Sn1 56.89(2) . . ?
Fe1 Sn4 Sn3 56.73(2) . . ?
Fe1 Sn4 Sn5 62.93(2) . . ?
Fe1 Sn4 Sn9 58.05(2) . . ?
Fe2 Sn4 Sn1 100.84(3) . . ?
Fe2 Sn4 Sn3 101.15(3) . . ?
Fe2 Sn4 Sn5 53.65(2) . . ?
Fe2 Sn4 Sn9 56.16(3) . . ?
Fe2 Sn4 Fe1 51.67(3) . . ?
Sn4 Sn5 Sn7 73.230(16) . 2_753 ?
Sn6 Sn5 Sn4 97.919(18) . . ?
Sn6 Sn5 Sn7 146.81(2) . 2_753 ?
Sn9 Sn5 Sn4 146.80(2) 2_753 . ?
Sn9 Sn5 Sn6 72.635(17) 2_753 . ?
Sn9 Sn5 Sn7 97.062(18) 2_753 2_753 ?
Fe2 Sn5 Sn4 95.10(3) 2_753 . ?
Fe2 Sn5 Sn4 53.20(2) . . ?
Fe2 Sn5 Sn6 95.43(3) . . ?
Fe2 Sn5 Sn6 53.41(2) 2_753 . ?
Fe2 Sn5 Sn7 94.79(3) 2_753 2_753 ?
Fe2 Sn5 Sn7 53.27(2) . 2_753 ?
Fe2 Sn5 Sn9 53.33(2) 2_753 2_753 ?
Fe2 Sn5 Sn9 95.22(3) . 2_753 ?
Fe2 Sn5 Fe2 54.38(4) . 2_753 ?
Sn1 Sn6 Sn2 58.729(16) . . ?
Sn1 Sn6 Sn5 67.975(17) . . ?
Sn2 Sn6 Sn5 114.056(19) . . ?
Sn7 Sn6 Sn1 107.549(19) . . ?
Sn7 Sn6 Sn2 60.765(16) . . ?
Sn7 Sn6 Sn5 107.076(18) . . ?
Fe1 Sn6 Sn1 57.23(2) . . ?
Fe1 Sn6 Sn2 56.73(2) . . ?
Fe1 Sn6 Sn5 63.10(2) . . ?
Fe1 Sn6 Sn7 58.14(2) . . ?
Fe2 Sn6 Sn1 101.56(3) 2_753 . ?
Fe2 Sn6 Sn2 100.82(3) 2_753 . ?
Fe2 Sn6 Sn5 54.48(3) 2_753 . ?
Fe2 Sn6 Sn7 56.30(3) 2_753 . ?
Fe2 Sn6 Fe1 51.57(3) 2_753 . ?
Sn2 Sn7 Sn5 114.586(19) . 2_753 ?
Sn6 Sn7 Sn2 61.576(16) . . ?
Sn6 Sn7 Sn5 106.096(18) . 2_753 ?
Sn6 Sn7 Sn8 108.33(2) . . ?
Sn8 Sn7 Sn2 59.419(16) . . ?
Sn8 Sn7 Sn5 68.072(17) . 2_753 ?
Fe1 Sn7 Sn2 57.04(2) . . ?
Fe1 Sn7 Sn5 63.00(2) . 2_753 ?
Fe1 Sn7 Sn6 58.24(2) . . ?
Fe1 Sn7 Sn8 57.27(2) . . ?
Fe2 Sn7 Sn2 101.36(3) 2_753 . ?
Fe2 Sn7 Sn5 53.26(2) 2_753 2_753 ?
Fe2 Sn7 Sn6 56.20(3) 2_753 . ?
Fe2 Sn7 Sn8 101.07(3) 2_753 . ?
Fe2 Sn7 Fe1 51.58(3) 2_753 . ?
Sn3 Sn8 Sn2 59.908(17) . . ?
Sn3 Sn8 Sn7 108.552(19) . . ?
Sn3 Sn8 Sn9 61.990(17) . . ?
Sn7 Sn8 Sn2 61.488(16) . . ?
Sn7 Sn8 Sn9 105.373(19) . . ?
Sn9 Sn8 Sn2 108.86(2) . . ?
Fe1 Sn8 Sn2 58.05(2) . . ?
Fe1 Sn8 Sn3 57.98(2) . . ?
Fe1 Sn8 Sn7 58.12(2) . . ?
Fe1 Sn8 Sn9 58.07(2) . . ?
Sn3 Sn9 Sn5 114.548(19) . 2_753 ?
Sn4 Sn9 Sn3 60.837(16) . . ?
Sn4 Sn9 Sn5 106.970(18) . 2_753 ?
Sn4 Sn9 Sn8 107.77(2) . . ?
Sn8 Sn9 Sn3 58.886(17) . . ?
Sn8 Sn9 Sn5 68.486(17) . 2_753 ?
Fe1 Sn9 Sn3 56.59(2) . . ?
Fe1 Sn9 Sn4 58.22(2) . . ?
Fe1 Sn9 Sn5 63.48(2) . 2_753 ?
Fe1 Sn9 Sn8 57.21(2) . . ?
Fe2 Sn9 Sn3 100.57(3) . . ?
Fe2 Sn9 Sn4 55.89(3) . . ?
Fe2 Sn9 Sn5 54.54(3) . 2_753 ?
Fe2 Sn9 Sn8 101.72(3) . . ?
Fe2 Sn9 Fe1 51.66(3) . . ?
Sn1 Fe1 Sn2 64.37(3) . . ?
Sn1 Fe1 Sn3 64.99(3) . . ?
Sn1 Fe1 Sn4 65.20(3) . . ?
Sn1 Fe1 Sn6 64.61(3) . . ?
Sn1 Fe1 Sn7 118.37(4) . . ?
Sn1 Fe1 Sn9 119.70(4) . . ?
Sn2 Fe1 Sn4 119.86(4) . . ?
Sn2 Fe1 Sn6 66.53(3) . . ?
Sn3 Fe1 Sn2 64.33(3) . . ?
Sn3 Fe1 Sn4 66.12(3) . . ?
Sn3 Fe1 Sn6 120.36(4) . . ?
Sn3 Fe1 Sn7 119.64(4) . . ?
Sn3 Fe1 Sn9 66.56(3) . . ?
Sn6 Fe1 Sn4 116.07(4) . . ?
Sn7 Fe1 Sn2 65.99(3) . . ?
Sn7 Fe1 Sn4 173.88(4) . . ?
Sn7 Fe1 Sn6 63.63(2) . . ?
Sn7 Fe1 Sn9 115.72(4) . . ?
Sn8 Fe1 Sn1 119.37(4) . . ?
Sn8 Fe1 Sn2 64.82(3) . . ?
Sn8 Fe1 Sn3 64.64(3) . . ?
Sn8 Fe1 Sn4 118.74(4) . . ?
Sn8 Fe1 Sn6 119.17(4) . . ?
Sn8 Fe1 Sn7 64.61(3) . . ?
Sn8 Fe1 Sn9 64.72(3) . . ?
Sn9 Fe1 Sn2 120.24(4) . . ?
Sn9 Fe1 Sn4 63.73(3) . . ?
Sn9 Fe1 Sn6 172.78(4) . . ?
Fe2 Fe1 Sn1 115.89(4) 2_753 . ?
Fe2 Fe1 Sn1 115.39(5) . . ?
Fe2 Fe1 Sn2 117.06(4) 2_753 . ?
Fe2 Fe1 Sn2 178.78(5) . . ?
Fe2 Fe1 Sn3 116.74(4) . . ?
Fe2 Fe1 Sn3 178.53(5) 2_753 . ?
Fe2 Fe1 Sn4 60.65(3) . . ?
Fe2 Fe1 Sn4 113.02(4) 2_753 . ?
Fe2 Fe1 Sn6 61.04(3) 2_753 . ?
Fe2 Fe1 Sn6 112.26(4) . . ?
Fe2 Fe1 Sn7 113.47(5) . . ?
Fe2 Fe1 Sn7 61.17(3) 2_753 . ?
Fe2 Fe1 Sn8 115.30(5) 2_753 . ?
Fe2 Fe1 Sn8 116.04(4) . . ?
Fe2 Fe1 Sn9 112.02(4) 2_753 . ?
Fe2 Fe1 Sn9 60.96(3) . . ?
Fe2 Fe1 Fe2 61.87(5) 2_753 . ?
Sn4 Fe2 Sn5 133.80(4) . 2_753 ?
Sn4 Fe2 Sn5 73.14(3) . . ?
Sn4 Fe2 Sn6 128.26(4) . 2_753 ?
Sn4 Fe2 Sn7 90.98(4) . 2_753 ?
Sn4 Fe2 Sn9 67.95(3) . . ?
Sn5 Fe2 Sn5 125.62(4) . 2_753 ?
Sn5 Fe2 Sn7 73.47(3) . 2_753 ?
Sn6 Fe2 Sn5 72.11(3) 2_753 2_753 ?
Sn6 Fe2 Sn5 134.63(4) 2_753 . ?
Sn6 Fe2 Sn7 67.50(3) 2_753 2_753 ?
Sn7 Fe2 Sn5 133.01(4) 2_753 2_753 ?
Sn9 Fe2 Sn5 134.37(4) . . ?
Sn9 Fe2 Sn5 72.13(3) . 2_753 ?
Sn9 Fe2 Sn6 89.23(3) . 2_753 ?
Sn9 Fe2 Sn7 128.76(4) . 2_753 ?
Fe1 Fe2 Sn4 67.68(4) . . ?
Fe1 Fe2 Sn4 147.07(5) 2_753 . ?
Fe1 Fe2 Sn5 75.89(4) 2_753 2_753 ?
Fe1 Fe2 Sn5 76.54(4) . . ?
Fe1 Fe2 Sn5 76.28(4) . 2_753 ?
Fe1 Fe2 Sn5 76.95(4) 2_753 . ?
Fe1 Fe2 Sn6 67.39(4) 2_753 2_753 ?
Fe1 Fe2 Sn6 145.27(5) . 2_753 ?
Fe1 Fe2 Sn7 147.22(5) . 2_753 ?
Fe1 Fe2 Sn7 67.25(4) 2_753 2_753 ?
Fe1 Fe2 Sn9 144.97(5) 2_753 . ?
Fe1 Fe2 Sn9 67.39(4) . . ?
Fe1 Fe2 Fe1 118.13(5) 2_753 . ?
Fe1 Fe2 Fe2 59.05(5) . 2_753 ?
Fe1 Fe2 Fe2 59.07(5) 2_753 2_753 ?
Fe2 Fe2 Sn4 116.54(6) 2_753 . ?
Fe2 Fe2 Sn5 62.11(4) 2_753 2_753 ?
Fe2 Fe2 Sn5 63.51(4) 2_753 . ?
Fe2 Fe2 Sn6 115.18(6) 2_753 2_753 ?
Fe2 Fe2 Sn7 116.21(6) 2_753 2_753 ?
Fe2 Fe2 Sn9 114.98(6) 2_753 . ?
O1 K1 O2 59.68(19) . . ?
O1 K1 O4 99.3(2) . . ?
O1 K1 N1 60.6(2) . . ?
O1 K1 N2 119.1(2) . . ?
O2 K1 N1 119.3(2) . . ?
O2 K1 N2 60.1(2) . . ?
O3 K1 O1 138.87(19) . . ?
O3 K1 O2 98.81(19) . . ?
O3 K1 O4 59.72(19) . . ?
O3 K1 N1 119.6(2) . . ?
O3 K1 N2 59.9(2) . . ?
O4 K1 O2 120.8(2) . . ?
O4 K1 N1 60.7(2) . . ?
O4 K1 N2 118.6(2) . . ?
O5 K1 O1 96.91(19) . . ?
O5 K1 O2 136.2(2) . . ?
O5 K1 O3 119.44(19) . . ?
O5 K1 O4 97.8(2) . . ?
O5 K1 O6 60.5(2) . . ?
O5 K1 N1 60.7(2) . . ?
O5 K1 N2 120.4(2) . . ?
O6 K1 O1 118.7(2) . . ?
O6 K1 O2 96.7(2) . . ?
O6 K1 O3 97.0(2) . . ?
O6 K1 O4 137.0(2) . . ?
O6 K1 N1 120.4(2) . . ?
O6 K1 N2 60.7(2) . . ?
N1 K1 N2 178.9(2) . . ?
O7 K2 O9 111.5(2) . . ?
O7 K2 O10 97.0(2) . . ?
O7 K2 O11 97.9(2) . . ?
O7 K2 O12 140.7(2) . . ?
O7 K2 N3 60.9(3) . . ?
O7 K2 N4 120.6(3) . . ?
O8 K2 O7 60.4(2) . . ?
O8 K2 O9 95.0(2) . . ?
O8 K2 O10 139.1(2) . . ?
O8 K2 O11 117.00(19) . . ?
O8 K2 O12 98.8(2) . . ?
O8 K2 N3 120.0(3) . . ?
O8 K2 N4 61.7(3) . . ?
O9 K2 N3 117.1(2) . . ?
O9 K2 N4 61.5(2) . . ?
O10 K2 O9 59.84(19) . . ?
O10 K2 O11 98.6(2) . . ?
O10 K2 N3 59.8(2) . . ?
O10 K2 N4 118.4(2) . . ?
O11 K2 O9 144.6(2) . . ?
O11 K2 N3 60.8(2) . . ?
O11 K2 N4 119.5(2) . . ?
O12 K2 O9 102.76(19) . . ?
O12 K2 O10 117.0(2) . . ?
O12 K2 O11 60.0(2) . . ?
O12 K2 N3 118.9(2) . . ?
O12 K2 N4 60.9(2) . . ?
N4 K2 N3 178.1(3) . . ?
C2 O1 K1 116.8(6) . . ?
C2 O1 C3 111.4(8) . . ?
C3 O1 K1 117.2(5) . . ?
C4 O2 K1 112.6(6) . . ?
C4 O2 C5 111.5(9) . . ?
C5 O2 K1 116.9(6) . . ?
C8 O3 K1 119.0(6) . . ?
C9 O3 K1 117.2(5) . . ?
C9 O3 C8 109.9(7) . . ?
C10 O4 K1 113.2(5) . . ?
C10 O4 C11 109.7(8) . . ?
C11 O4 K1 116.8(6) . . ?
C14 O5 K1 116.9(5) . . ?
C14 O5 C15 112.9(8) . . ?
C15 O5 K1 112.6(5) . . ?
C16 O6 K1 114.9(6) . . ?
C16 O6 C17 112.3(8) . . ?
C17 O6 K1 117.3(6) . . ?
C20 O7 K2 119.5(7) . . ?
C20 O7 C21 110.0(9) . . ?
C21 O7 K2 113.9(6) . . ?
C22 O8 K2 116.8(7) . . ?
C22 O8 C23 111.9(10) . . ?
C23 O8 K2 117.0(7) . . ?
C26 O9 K2 112.8(5) . . ?
C27 O9 K2 113.3(6) . . ?
C27 O9 C26 107.0(9) . . ?
C28 O10 K2 119.3(8) . . ?
C29 O10 K2 121.7(8) . . ?
C29 O10 C28 112.1(11) . . ?
C32 O11 K2 116.6(5) . . ?
C33 O11 K2 112.9(6) . . ?
C33 O11 C32 111.7(8) . . ?
C34 O12 K2 115.4(5) . . ?
C35 O12 K2 118.5(7) . . ?
C35 O12 C34 112.9(8) . . ?
C1 N1 K1 109.0(6) . . ?
C12 N1 K1 108.3(6) . . ?
C12 N1 C1 108.9(9) . . ?
C12 N1 C13 112.0(9) . . ?
C13 N1 K1 108.4(6) . . ?
C13 N1 C1 110.1(8) . . ?
C6 N2 K1 108.3(6) . . ?
C6 N2 C7 109.8(9) . . ?
C7 N2 K1 109.0(6) . . ?
C18 N2 K1 108.5(6) . . ?
C18 N2 C6 109.9(9) . . ?
C18 N2 C7 111.4(9) . . ?
C19 N3 K2 108.0(6) . . ?
C19 N3 C31 109.4(9) . . ?
C30 N3 K2 109.4(6) . . ?
C30 N3 C19 111.8(9) . . ?
C30 N3 C31 109.8(9) . . ?
C31 N3 K2 108.4(5) . . ?
C24 N4 K2 108.4(6) . . ?
C25 N4 K2 109.3(6) . . ?
C25 N4 C24 110.5(9) . . ?
C25 N4 C36 109.0(9) . . ?
C36 N4 K2 108.8(7) . . ?
C36 N4 C24 110.8(10) . . ?
C37 N5 C38 124.0(14) . . ?
C39 N5 C37 120.2(14) . . ?
C39 N5 C38 115.6(13) . . ?
N1 C1 C2 113.5(8) . . ?
O1 C2 C1 110.2(9) . . ?
O1 C3 C4 108.0(8) . . ?
O2 C4 C3 109.4(10) . . ?
O2 C5 C6 110.4(9) . . ?
C5 C6 N2 114.4(9) . . ?
C8 C7 N2 114.4(9) . . ?
O3 C8 C7 108.6(8) . . ?
O3 C9 C10 109.5(8) . . ?
O4 C10 C9 107.8(8) . . ?
O4 C11 C12 108.1(9) . . ?
N1 C12 C11 114.0(9) . . ?
C14 C13 N1 113.8(9) . . ?
O5 C14 C13 110.1(8) . . ?
O5 C15 C16 109.2(9) . . ?
O6 C16 C15 108.8(10) . . ?
O6 C17 C18 110.2(9) . . ?
N2 C18 C17 113.8(9) . . ?
N3 C19 C20 115.2(8) . . ?
O7 C20 C19 108.6(8) . . ?
O7 C21 C22 110.3(9) . . ?
O8 C22 C21 109.1(10) . . ?
O8 C23 C24 110.7(9) . . ?
C23 C24 N4 114.0(9) . . ?
C26 C25 N4 115.2(10) . . ?
O9 C26 C25 110.1(9) . . ?
O9 C27 C28 115.2(12) . . ?
O10 C28 C27 113.4(13) . . ?
O10 C29 C30 117.5(13) . . ?
N3 C30 C29 116.7(10) . . ?
C32 C31 N3 113.8(9) . . ?
O11 C32 C31 110.4(9) . . ?
O11 C33 C34 109.8(8) . . ?
O12 C34 C33 111.0(9) . . ?
O12 C35 C36 109.6(9) . . ?
C35 C36 N4 113.4(10) . . ?
O13 C39 N5 125.8(17) . . ?
C42 N6 C40 121(2) . . ?
C41 N6 C42 132(2) . . ?
C41 N6 C40 107(2) . . ?
O14 C42 N6 117(2) . . ?

loop_
_geom_bond_atom_site_label_1
_geom_bond_atom_site_label_2
_geom_bond_distance
_geom_bond_site_symmetry_2
_geom_bond_publ_flag
Sn1 Sn2 3.0355(7) . ?
Sn1 Sn3 3.0562(7) . ?
Sn1 Sn4 3.0721(7) . ?
Sn1 Sn6 3.0459(7) . ?
Sn1 Fe1 2.8349(11) . ?
Sn2 Sn3 3.0436(7) . ?
Sn2 Sn6 3.1420(7) . ?
Sn2 Sn7 3.1176(7) . ?
Sn2 Sn8 3.0544(7) . ?
Sn2 Fe1 2.8638(11) . ?
Sn3 Sn4 3.1206(7) . ?
Sn3 Sn8 3.0412(7) . ?
Sn3 Sn9 3.1361(7) . ?
Sn3 Fe1 2.8535(11) . ?
Sn4 Sn5 3.2291(7) . ?
Sn4 Sn9 3.0244(7) . ?
Sn4 Fe1 2.8672(11) . ?
Sn4 Fe2 2.7017(12) . ?
Sn5 Sn6 3.2179(7) . ?
Sn5 Sn7 3.2511(7) 2_753 ?
Sn5 Sn9 3.2158(7) 2_753 ?
Sn5 Fe2 2.7522(12) 2_753 ?
Sn5 Fe2 2.7176(12) . ?
Sn6 Sn7 3.0184(7) . ?
Sn6 Fe1 2.8645(11) . ?
Sn6 Fe2 2.7149(11) 2_753 ?
Sn7 Sn5 3.2512(7) 2_753 ?
Sn7 Sn8 3.0441(7) . ?
Sn7 Fe1 2.8613(11) . ?
Sn7 Fe2 2.7182(11) 2_753 ?
Sn8 Sn9 3.0488(7) . ?
Sn8 Fe1 2.8346(11) . ?
Sn9 Sn5 3.2157(7) 2_753 ?
Sn9 Fe1 2.8617(11) . ?
Sn9 Fe2 2.7103(11) . ?
Fe1 Fe2 2.4309(14) 2_753 ?
Fe1 Fe2 2.4314(14) . ?
Fe2 Sn5 2.7521(12) 2_753 ?
Fe2 Sn6 2.7150(11) 2_753 ?
Fe2 Sn7 2.7182(11) 2_753 ?
Fe2 Fe1 2.4309(14) 2_753 ?
Fe2 Fe2 2.500(2) 2_753 ?
K1 O1 2.822(6) . ?
K1 O2 2.867(6) . ?
K1 O3 2.813(6) . ?
K1 O4 2.836(6) . ?
K1 O5 2.806(6) . ?
K1 O6 2.807(6) . ?
K1 N1 2.999(7) . ?
K1 N2 3.017(8) . ?
K2 O7 2.794(6) . ?
K2 O8 2.790(6) . ?
K2 O9 2.868(6) . ?
K2 O10 2.819(7) . ?
K2 O11 2.859(6) . ?
K2 O12 2.800(6) . ?
K2 N3 2.989(7) . ?
K2 N4 2.922(8) . ?
O1 C2 1.404(14) . ?
O1 C3 1.446(12) . ?
O2 C4 1.413(12) . ?
O2 C5 1.427(12) . ?
O3 C8 1.430(12) . ?
O3 C9 1.403(12) . ?
O4 C10 1.436(12) . ?
O4 C11 1.448(13) . ?
O5 C14 1.437(13) . ?
O5 C15 1.459(12) . ?
O6 C16 1.404(13) . ?
O6 C17 1.434(13) . ?
O7 C20 1.411(15) . ?
O7 C21 1.444(14) . ?
O8 C22 1.390(15) . ?
O8 C23 1.448(15) . ?
O9 C26 1.419(11) . ?
O9 C27 1.395(13) . ?
O10 C28 1.356(18) . ?
O10 C29 1.318(17) . ?
O11 C32 1.436(13) . ?
O11 C33 1.426(12) . ?
O12 C34 1.422(12) . ?
O12 C35 1.404(15) . ?
O13 C39 1.28(2) . ?
N1 C1 1.487(13) . ?
N1 C12 1.463(14) . ?
N1 C13 1.485(14) . ?
N2 C6 1.484(12) . ?
N2 C7 1.494(15) . ?
N2 C18 1.457(14) . ?
N3 C19 1.461(16) . ?
N3 C30 1.454(14) . ?
N3 C31 1.491(12) . ?
N4 C24 1.491(17) . ?
N4 C25 1.475(12) . ?
N4 C36 1.478(16) . ?
N5 C37 1.41(2) . ?
N5 C38 1.60(3) . ?
N5 C39 1.358(19) . ?
C1 C2 1.490(16) . ?
C3 C4 1.511(19) . ?
C5 C6 1.459(17) . ?
C7 C8 1.471(17) . ?
C9 C10 1.510(16) . ?
C11 C12 1.500(17) . ?
C13 C14 1.457(18) . ?
C15 C16 1.470(18) . ?
C17 C18 1.497(16) . ?
C19 C20 1.52(2) . ?
C21 C22 1.49(2) . ?
C23 C24 1.45(2) . ?
C25 C26 1.459(17) . ?
C27 C28 1.484(9) . ?
C29 C30 1.469(18) . ?
C31 C32 1.471(19) . ?
C33 C34 1.451(17) . ?
C35 C36 1.478(17) . ?
N6 C42 1.258(19) . ?
N6 C40 1.43(4) . ?
N6 C41 1.22(3) . ?
O14 C42 1.24(2) . ?

loop_
_smtbx_masks_void_nr
_smtbx_masks_void_average_x
_smtbx_masks_void_average_y
_smtbx_masks_void_average_z
_smtbx_masks_void_volume
_smtbx_masks_void_count_electrons
_smtbx_masks_void_content
1 0.038 0.259 0.744 7.3 0.7 ?
2 -0.037 0.741 0.256 7.3 0.0 ?
3 0.500 0.500 0.500 163.3 47.1 ?
